data_2212761
loop_
_publ_author_name
'Imhof, Wolfgang'
'Schmidt, Andreas'
'Walther, Dirk'

_publ_section_title
;
 Di-\m-chlorido-bis{[(3,4-\h)-2,5-dimethylhex-3-yne-2,5-diol]copper(I)}
;
_journal_coeditor_code BG2029
_journal_issue 4
_journal_name_full 'Acta Crystallographica Section E'
_journal_page_first m968
_journal_page_last m970
_journal_paper_doi 10.1107/S1600536807009580
_journal_volume 63
_journal_year 2007
_chemical_formula_iupac '[Cu2 Cl2 (C8 H14 O2)2]'
_chemical_formula_moiety 'C16 H28 Cl2 Cu2 O4'
_chemical_formula_sum 'C16 H28 Cl2 Cu2 O4'
_chemical_formula_weight 482.36
_chemical_name_systematic
;
Di-\m-chloro-bis[(3,4-\h)-(2,5-dimethylhex-3-yne-2,5-diol)copper(I)]
;
_space_group_IT_number 2
_symmetry_cell_setting triclinic
_symmetry_space_group_name_Hall '-P 1'
_symmetry_space_group_name_H-M 'P -1'
_atom_sites_solution_hydrogens geom
_atom_sites_solution_primary direct
_atom_sites_solution_secondary difmap
_cell_angle_alpha 92.11(3)
_cell_angle_beta 112.13(3)
_cell_angle_gamma 101.39(3)
_cell_formula_units_Z 2
_cell_length_a 8.981(2)
_cell_length_b 11.056(2)
_cell_length_c 11.676(2)
_cell_measurement_reflns_used 25
_cell_measurement_temperature 293(2)
_cell_measurement_theta_max 23.4
_cell_measurement_theta_min 16.9
_cell_volume 1044.9(5)
_computing_cell_refinement 'SET4 (Boer et al., 1984)'
_computing_data_collection 'CAD-4 EXPRESS (Enraf--Nonius, 1994)'
_computing_data_reduction 'MolEN (Fair, 1990)'
_computing_molecular_graphics 'XP (Siemens, 1990)'
_computing_publication_material SHELXL97
_computing_structure_refinement 'SHELXL97 (Sheldrick, 1997)'
_computing_structure_solution 'SHELXS97 (Sheldrick, 1997)'
_diffrn_ambient_temperature 293(2)
_diffrn_measured_fraction_theta_full 0.998
_diffrn_measured_fraction_theta_max 0.998
_diffrn_measurement_device_type 'Enraf--Nonius CAD-4'
_diffrn_measurement_method \w/2\q
_diffrn_radiation_monochromator graphite
_diffrn_radiation_source 'fine-focus sealed tube'
_diffrn_radiation_type MoK\a
_diffrn_radiation_wavelength 0.71073
_diffrn_reflns_av_R_equivalents 0.0150
_diffrn_reflns_av_sigmaI/netI 0.0179
_diffrn_reflns_limit_h_max 9
_diffrn_reflns_limit_h_min -10
_diffrn_reflns_limit_k_max 13
_diffrn_reflns_limit_k_min -12
_diffrn_reflns_limit_l_max 9
_diffrn_reflns_limit_l_min -13
_diffrn_reflns_number 3859
_diffrn_reflns_theta_full 24.98
_diffrn_reflns_theta_max 24.98
_diffrn_reflns_theta_min 1.89
_diffrn_standards_decay_% 0.1
_diffrn_standards_interval_time 600
_diffrn_standards_number 3
_exptl_absorpt_coefficient_mu 2.306
_exptl_absorpt_correction_T_max 0.68
_exptl_absorpt_correction_T_min 0.37
_exptl_absorpt_correction_type psi-scan
_exptl_absorpt_process_details '(North <i>et al.</i>,  1968)'
_exptl_crystal_colour colourless
_exptl_crystal_density_diffrn 1.533
_exptl_crystal_density_method 'not measured'
_exptl_crystal_description plate
_exptl_crystal_F_000 496
_exptl_crystal_size_max 0.52
_exptl_crystal_size_mid 0.47
_exptl_crystal_size_min 0.16
_refine_diff_density_max 1.217
_refine_diff_density_min -1.251
_refine_ls_extinction_method none
_refine_ls_goodness_of_fit_ref 1.143
_refine_ls_hydrogen_treatment constr
_refine_ls_matrix_type full
_refine_ls_number_parameters 233
_refine_ls_number_reflns 3666
_refine_ls_number_restraints 4
_refine_ls_restrained_S_all 1.142
_refine_ls_R_factor_all 0.0616
_refine_ls_R_factor_gt 0.0515
_refine_ls_shift/su_max 0.000
_refine_ls_shift/su_mean 0.000
_refine_ls_structure_factor_coef Fsqd
_refine_ls_weighting_details 'calc w = 1/[\s^2^(Fo^2^)+(0.0904P)^2^+0.5653P] where P=(Fo^2^+2Fc^2^)/3'
_refine_ls_weighting_scheme calc
_refine_ls_wR_factor_gt 0.1309
_refine_ls_wR_factor_ref 0.1433
_reflns_number_gt 3102
_reflns_number_total 3666
_reflns_threshold_expression I>2\s(I)
_cod_data_source_file bg2029.cif
_cod_data_source_block I
_cod_original_cell_volume 1044.9(3)
_cod_database_code 2212761
_cod_database_fobs_code 2212761

loop_
_symmetry_equiv_pos_as_xyz
'x, y, z'
'-x, -y, -z'

loop_
_atom_site_type_symbol
_atom_site_label
_atom_site_fract_x
_atom_site_fract_y
_atom_site_fract_z
_atom_site_U_iso_or_equiv
_atom_site_adp_type
_atom_site_calc_flag
_atom_site_refinement_flags
_atom_site_occupancy
Cu Cu1 0.14223(6) 0.14132(4) 0.64959(5) 0.0478(2) Uani d . 1
Cu Cu2 0.26375(6) -0.08200(4) 0.76057(5) 0.0496(2) Uani d . 1
Cl Cl1 0.39491(13) 0.09160(10) 0.70668(14) 0.0664(4) Uani d . 1
Cl Cl2 0.00668(12) -0.04989(9) 0.66288(12) 0.0557(3) Uani d . 1
C C1 0.0253(4) 0.2793(3) 0.6364(3) 0.0351(7) Uani d . 1
C C2 0.1577(4) 0.3213(3) 0.6281(3) 0.0343(7) Uani d . 1
C C3 -0.1380(4) 0.2718(3) 0.6450(3) 0.0365(8) Uani d . 1
C C4 -0.1321(5) 0.2346(5) 0.7696(4) 0.0558(11) Uani d . 1
H H4A -0.0503 0.2956 0.8350 0.084 Uiso calc R 1
H H4B -0.1042 0.1551 0.7797 0.084 Uiso calc R 1
H H4C -0.2382 0.2296 0.7733 0.084 Uiso calc R 1
C C5 -0.2747(5) 0.1831(4) 0.5375(4) 0.0539(10) Uani d . 1
H H5A -0.2833 0.2144 0.4602 0.081 Uiso calc R 1
H H5B -0.3775 0.1762 0.5470 0.081 Uiso calc R 1
H H5C -0.2493 0.1027 0.5375 0.081 Uiso calc R 1
O O1 -0.1704(3) 0.3947(2) 0.6389(3) 0.0488(7) Uani d D 1
H H1 -0.1587 0.4229 0.5781 0.083 Uiso calc RD 1
C C6 0.2971(5) 0.4057(3) 0.6109(3) 0.0373(8) Uani d . 1
C C7 0.4546(5) 0.4247(4) 0.7263(4) 0.0557(11) Uani d . 1
H H7A 0.4337 0.4478 0.7980 0.084 Uiso calc R 1
H H7B 0.5375 0.4895 0.7184 0.084 Uiso calc R 1
H H7C 0.4925 0.3490 0.7359 0.084 Uiso calc R 1
C C8 0.3169(5) 0.3544(4) 0.4963(4) 0.0489(10) Uani d . 1
H H8A 0.4016 0.4117 0.4819 0.073 Uiso calc R 1
H H8B 0.2145 0.3433 0.4253 0.073 Uiso calc R 1
H H8C 0.3471 0.2759 0.5092 0.073 Uiso calc R 1
O O2 0.2552(4) 0.5242(3) 0.5895(3) 0.0595(8) Uani d D 1
H H2 0.2099 0.5408 0.6354 0.101 Uiso calc RD 1
C C9 0.4294(4) -0.1741(3) 0.8578(4) 0.0416(9) Uani d . 1
C C10 0.2934(5) -0.2356(3) 0.8441(4) 0.0396(8) Uani d . 1
C C11 0.6122(5) -0.1322(4) 0.8937(4) 0.0538(11) Uani d . 1
C C12 0.6951(7) -0.2134(7) 0.9904(5) 0.0857(18) Uani d . 1
H H12A 0.8122 -0.1795 1.0268 0.129 Uiso calc R 1
H H12B 0.6732 -0.2963 0.9508 0.129 Uiso calc R 1
H H12C 0.6521 -0.2153 1.0543 0.129 Uiso calc R 1
C C13 0.6534(6) -0.1416(5) 0.7814(5) 0.0701(14) Uani d . 1
H H13A 0.7697 -0.1098 0.8051 0.105 Uiso calc R 1
H H13B 0.5932 -0.0941 0.7208 0.105 Uiso calc R 1
H H13C 0.6237 -0.2271 0.7464 0.105 Uiso calc R 1
O O3 0.6677(4) -0.0089(3) 0.9558(4) 0.0895(14) Uani d D 1
H H3 0.6246 0.0382 0.9077 0.152 Uiso calc RD 1
C C14 0.1655(5) -0.3394(3) 0.8508(4) 0.0420(8) Uani d . 1
C C15 0.0300(5) -0.2931(4) 0.8737(4) 0.0545(11) Uani d . 1
H H15A 0.0768 -0.2388 0.9507 0.082 Uiso calc R 1
H H15B -0.0499 -0.3626 0.8782 0.082 Uiso calc R 1
H H15C -0.0228 -0.2486 0.8066 0.082 Uiso calc R 1
C C16 0.2469(7) -0.4151(5) 0.9527(5) 0.0749(15) Uani d . 1
H H16B 0.3304 -0.4452 0.9355 0.112 Uiso calc R 1
H H16A 0.1652 -0.4842 0.9556 0.112 Uiso calc R 1
H H16C 0.2964 -0.3636 1.0316 0.112 Uiso calc R 1
O O4 0.0951(4) -0.4130(3) 0.7320(3) 0.0599(8) Uani d D 1
H H4 0.0137 -0.4652 0.7274 0.102 Uiso calc RD 1

loop_
_atom_site_aniso_label
_atom_site_aniso_U_11
_atom_site_aniso_U_22
_atom_site_aniso_U_33
_atom_site_aniso_U_12
_atom_site_aniso_U_13
_atom_site_aniso_U_23
Cu1 0.0374(3) 0.0288(3) 0.0905(4) 0.0138(2) 0.0354(3) 0.0211(2)
Cu2 0.0324(3) 0.0306(3) 0.0899(4) 0.0121(2) 0.0250(3) 0.0172(2)
Cl1 0.0375(5) 0.0393(5) 0.1386(11) 0.0164(4) 0.0465(6) 0.0325(6)
Cl2 0.0331(5) 0.0355(5) 0.1021(8) 0.0106(4) 0.0272(5) 0.0287(5)
C1 0.0311(18) 0.0297(17) 0.0450(19) 0.0108(14) 0.0132(15) 0.0087(14)
C2 0.0347(19) 0.0248(16) 0.0461(19) 0.0103(14) 0.0168(15) 0.0100(14)
C3 0.0268(17) 0.0303(17) 0.053(2) 0.0100(14) 0.0144(15) 0.0081(15)
C4 0.046(2) 0.069(3) 0.062(3) 0.017(2) 0.030(2) 0.020(2)
C5 0.036(2) 0.046(2) 0.069(3) 0.0045(18) 0.0116(19) -0.001(2)
O1 0.0392(15) 0.0370(14) 0.075(2) 0.0176(12) 0.0231(14) 0.0109(13)
C6 0.0386(19) 0.0249(17) 0.054(2) 0.0071(15) 0.0231(17) 0.0119(15)
C7 0.039(2) 0.050(2) 0.067(3) -0.0009(19) 0.015(2) 0.006(2)
C8 0.050(2) 0.041(2) 0.064(3) 0.0069(18) 0.033(2) 0.0106(18)
O2 0.072(2) 0.0299(14) 0.099(2) 0.0171(14) 0.0542(19) 0.0222(14)
C9 0.0320(19) 0.0317(18) 0.060(2) 0.0108(16) 0.0153(17) 0.0005(16)
C10 0.039(2) 0.0304(18) 0.052(2) 0.0152(16) 0.0173(17) 0.0038(15)
C11 0.0285(19) 0.053(2) 0.072(3) 0.0135(18) 0.0101(19) -0.007(2)
C12 0.050(3) 0.121(5) 0.080(4) 0.039(3) 0.007(3) 0.016(3)
C13 0.041(2) 0.081(3) 0.101(4) 0.024(2) 0.036(3) 0.016(3)
O3 0.0450(19) 0.063(2) 0.133(4) -0.0019(17) 0.016(2) -0.036(2)
C14 0.045(2) 0.0291(18) 0.052(2) 0.0109(16) 0.0180(17) 0.0084(15)
C15 0.050(2) 0.057(3) 0.068(3) 0.016(2) 0.034(2) 0.013(2)
C16 0.078(4) 0.074(4) 0.083(4) 0.034(3) 0.032(3) 0.040(3)
O4 0.063(2) 0.0432(17) 0.0675(19) -0.0048(14) 0.0292(16) -0.0091(14)

loop_
_atom_type_symbol
_atom_type_description
_atom_type_scat_dispersion_real
_atom_type_scat_dispersion_imag
_atom_type_scat_source
C C 0.0033 0.0016 'International Tables Vol C Tables 4.2.6.8 and 6.1.1.4'
H H 0.0000 0.0000 'International Tables Vol C Tables 4.2.6.8 and 6.1.1.4'
O O 0.0106 0.0060 'International Tables Vol C Tables 4.2.6.8 and 6.1.1.4'
Cl Cl 0.1484 0.1585 'International Tables Vol C Tables 4.2.6.8 and 6.1.1.4'
Cu Cu 0.3201 1.2651 'International Tables Vol C Tables 4.2.6.8 and 6.1.1.4'

loop_
_geom_angle_atom_site_label_1
_geom_angle_atom_site_label_2
_geom_angle_atom_site_label_3
_geom_angle
_geom_angle_publ_flag
C1 Cu1 C2 35.85(15) ?
C1 Cu1 Cl2 117.29(11) ?
C2 Cu1 Cl2 153.00(11) ?
C1 Cu1 Cl1 145.28(11) ?
C2 Cu1 Cl1 111.69(11) ?
Cl2 Cu1 Cl1 95.01(5) y
C1 Cu1 Cu2 154.50(11) ?
C2 Cu1 Cu2 155.79(11) ?
Cl2 Cu1 Cu2 47.95(3) ?
Cl1 Cu1 Cu2 48.38(4) ?
C9 Cu2 C10 35.70(15) ?
C9 Cu2 Cl2 155.37(12) ?
C10 Cu2 Cl2 119.67(12) ?
C9 Cu2 Cl1 109.26(12) ?
C10 Cu2 Cl1 144.87(11) ?
Cl2 Cu2 Cl1 95.33(5) y
C9 Cu2 Cu1 156.13(11) ?
C10 Cu2 Cu1 165.53(11) ?
Cl2 Cu2 Cu1 47.94(4) ?
Cl1 Cu2 Cu1 48.72(3) ?
Cu2 Cl1 Cu1 82.90(4) ?
Cu1 Cl2 Cu2 84.11(5) ?
C2 C1 C3 161.2(3) ?
C2 C1 Cu1 72.2(2) ?
C3 C1 Cu1 126.5(2) ?
C1 C2 C6 162.9(3) ?
C1 C2 Cu1 71.9(2) ?
C6 C2 Cu1 125.1(2) ?
O1 C3 C1 107.9(3) ?
O1 C3 C4 106.7(3) ?
C1 C3 C4 110.6(3) ?
O1 C3 C5 109.2(3) ?
C1 C3 C5 110.7(3) ?
C4 C3 C5 111.6(3) ?
C3 C4 H4A 109.5 ?
C3 C4 H4B 109.5 ?
H4A C4 H4B 109.5 ?
C3 C4 H4C 109.5 ?
H4A C4 H4C 109.5 ?
H4B C4 H4C 109.5 ?
C3 C5 H5A 109.5 ?
C3 C5 H5B 109.5 ?
H5A C5 H5B 109.5 ?
C3 C5 H5C 109.5 ?
H5A C5 H5C 109.5 ?
H5B C5 H5C 109.5 ?
C3 O1 H1 109.5 ?
O2 C6 C2 107.7(3) ?
O2 C6 C7 108.3(3) ?
C2 C6 C7 111.1(3) ?
O2 C6 C8 108.1(3) ?
C2 C6 C8 109.5(3) ?
C7 C6 C8 112.0(3) ?
C6 C7 H7A 109.5 ?
C6 C7 H7B 109.5 ?
H7A C7 H7B 109.5 ?
C6 C7 H7C 109.5 ?
H7A C7 H7C 109.5 ?
H7B C7 H7C 109.5 ?
C6 C8 H8A 109.5 ?
C6 C8 H8B 109.5 ?
H8A C8 H8B 109.5 ?
C6 C8 H8C 109.5 ?
H8A C8 H8C 109.5 ?
H8B C8 H8C 109.5 ?
C6 O2 H2 109.5 ?
C10 C9 C11 162.4(4) ?
C10 C9 Cu2 72.8(2) ?
C11 C9 Cu2 124.7(3) ?
C9 C10 C14 159.8(4) ?
C9 C10 Cu2 71.5(2) ?
C14 C10 Cu2 128.7(3) ?
O3 C11 C13 111.7(5) ?
O3 C11 C9 109.3(3) ?
C13 C11 C9 110.5(4) ?
O3 C11 C12 105.9(4) ?
C13 C11 C12 112.1(4) ?
C9 C11 C12 107.3(4) ?
C11 C12 H12A 109.5 ?
C11 C12 H12B 109.5 ?
H12A C12 H12B 109.5 ?
C11 C12 H12C 109.5 ?
H12A C12 H12C 109.5 ?
H12B C12 H12C 109.5 ?
C11 C13 H13A 109.5 ?
C11 C13 H13B 109.5 ?
H13A C13 H13B 109.5 ?
C11 C13 H13C 109.5 ?
H13A C13 H13C 109.5 ?
H13B C13 H13C 109.5 ?
C11 O3 H3 109.5 ?
O4 C14 C10 106.0(3) ?
O4 C14 C15 108.5(3) ?
C10 C14 C15 111.8(3) ?
O4 C14 C16 110.5(4) ?
C10 C14 C16 109.1(4) ?
C15 C14 C16 110.8(4) ?
C14 C15 H15A 109.5 ?
C14 C15 H15B 109.5 ?
H15A C15 H15B 109.5 ?
C14 C15 H15C 109.5 ?
H15A C15 H15C 109.5 ?
H15B C15 H15C 109.5 ?
C14 C16 H16B 109.5 ?
C14 C16 H16A 109.5 ?
H16B C16 H16A 109.5 ?
C14 C16 H16C 109.5 ?
H16B C16 H16C 109.5 ?
H16A C16 H16C 109.5 ?
C14 O4 H4 109.5 ?

loop_
_geom_bond_atom_site_label_1
_geom_bond_atom_site_label_2
_geom_bond_distance
_geom_bond_publ_flag
Cu1 C1 1.996(3) y
Cu1 C2 1.999(3) y
Cu1 Cl2 2.2639(12) y
Cu1 Cl1 2.2970(13) y
Cu1 Cu2 3.0333(11) ?
Cu2 C9 1.987(4) y
Cu2 C10 2.003(4) y
Cu2 Cl2 2.2642(13) y
Cu2 Cl1 2.2852(13) y
C1 C2 1.230(5) ?
C1 C3 1.493(5) ?
C2 C6 1.490(5) ?
C3 O1 1.444(4) ?
C3 C4 1.511(5) ?
C3 C5 1.522(5) ?
C4 H4A 0.9600 ?
C4 H4B 0.9600 ?
C4 H4C 0.9600 ?
C5 H5A 0.9600 ?
C5 H5B 0.9600 ?
C5 H5C 0.9600 ?
O1 H1 0.8200 ?
C6 O2 1.438(4) ?
C6 C7 1.512(6) ?
C6 C8 1.518(5) ?
C7 H7A 0.9600 ?
C7 H7B 0.9600 ?
C7 H7C 0.9600 ?
C8 H8A 0.9600 ?
C8 H8B 0.9600 ?
C8 H8C 0.9600 ?
O2 H2 0.8200 ?
C9 C10 1.223(5) ?
C9 C11 1.501(5) ?
C10 C14 1.482(5) ?
C11 O3 1.421(5) ?
C11 C13 1.495(7) ?
C11 C12 1.530(7) ?
C12 H12A 0.9600 ?
C12 H12B 0.9600 ?
C12 H12C 0.9600 ?
C13 H13A 0.9600 ?
C13 H13B 0.9600 ?
C13 H13C 0.9600 ?
O3 H3 0.8200 ?
C14 O4 1.428(5) ?
C14 C15 1.515(5) ?
C14 C16 1.520(6) ?
C15 H15A 0.9600 ?
C15 H15B 0.9600 ?
C15 H15C 0.9600 ?
C16 H16B 0.9600 ?
C16 H16A 0.9600 ?
C16 H16C 0.9600 ?
O4 H4 0.8200 ?

loop_
_geom_hbond_atom_site_label_D
_geom_hbond_atom_site_label_H
_geom_hbond_atom_site_label_A
_geom_hbond_site_symmetry_A
_geom_hbond_distance_DH
_geom_hbond_distance_HA
_geom_hbond_distance_DA
_geom_hbond_angle_DHA
O3 H3 Cl1 1_555 0.82 2.655 3.412(7) 154
O1 H1 O2 2_566 0.82 1.983 2.723(6) 150
O2 H2 O4 1_565 0.82 1.907 2.725(7) 175
O4 H4 O1 1_545 0.82 1.946 2.696(6) 152
